data_4124287
loop_
_publ_author_name
'Frasconi, Marco'
'Fernando, Isurika R.'
'Wu, Yilei'
'Liu, Zhichang'
'Liu, Wei-Guang'
'Dyar, Scott M.'
'Barin, Gokhan'
'Wasielewski, Michael R.'
'Goddard, 3rd, William A'
'Stoddart, J. Fraser'

_publ_section_title
;
 Redox Control of the Binding Modes of an Organic Receptor.
;
_journal_issue 34
_journal_name_full 'Journal of the American Chemical Society'
_journal_page_first 11057
_journal_page_last 11068
_journal_paper_doi 10.1021/jacs.5b05618
_journal_volume 137
_journal_year 2015
_chemical_formula_moiety '3(C36 H32 N4), 7(C2 H3 N)'
_chemical_formula_sum 'C122 H117 N19'
_chemical_formula_weight 1849.34
_chemical_name_systematic
;
 ?
;
_space_group_crystal_system trigonal
_space_group_IT_number 148
_space_group_name_Hall '-R 3'
_space_group_name_H-M_alt 'R -3'
_symmetry_space_group_name_Hall '-R 3'
_symmetry_space_group_name_H-M 'R -3 :H'
_atom_sites_solution_hydrogens mixed
_atom_sites_solution_primary dual
_audit_creation_date 2013-09-24
_audit_creation_method
;
Olex2 1.2
(compiled 2013.09.17 svn.r2790 for OlexSys, GUI svn.r4601)
;
_cell_angle_alpha 90
_cell_angle_beta 90
_cell_angle_gamma 120
_cell_formula_units_Z 3
_cell_length_a 22.3679(12)
_cell_length_b 22.3679(12)
_cell_length_c 17.9046(10)
_cell_measurement_reflns_used 9878
_cell_measurement_temperature 100(2)
_cell_measurement_theta_max 67.745
_cell_measurement_theta_min 3.361
_cell_volume 7757.9(7)
_computing_cell_refinement 'SAINT V7.23A (Bruker, 2005)'
_computing_data_collection 'APEX2 V2.1-4 (Bruker, 2007)'
_computing_data_reduction 'SAINT v8.27A (Bruker, 2012)'
_computing_molecular_graphics
;
O. V. Dolomanov, L. J. Bourhis, R. J. Gildea, J. A. K. Howard and H. Puschmann,
OLEX2: a complete structure solution, refinement and analysis program.
J. Appl. Cryst. (2009). 42, 339-341.
;
_computing_publication_material
;
O. V. Dolomanov, L. J. Bourhis, R. J. Gildea, J. A. K. Howard and H. Puschmann,
OLEX2: a complete structure solution, refinement and analysis program.
J. Appl. Cryst. (2009). 42, 339-341.
;
_computing_structure_refinement
;
SHELX, G.M. Sheldrick, Acta Cryst.
(2008). A64, 112-122
;
_computing_structure_solution
;
SHELX, G.M. Sheldrick, Acta Cryst.
(2008). A64, 112-122
;
_diffrn_ambient_temperature 99.99
_diffrn_detector_area_resol_mean 8
_diffrn_measured_fraction_theta_full 0.998
_diffrn_measured_fraction_theta_max 0.992
_diffrn_measurement_device_type 'Bruker Kappa APEX CCD area detector'
_diffrn_measurement_method '\f and \w scans'
_diffrn_radiation_monochromator 'MX optics'
_diffrn_radiation_type CuK\a
_diffrn_radiation_wavelength 1.54178
_diffrn_reflns_av_R_equivalents 0.0236
_diffrn_reflns_av_unetI/netI 0.0089
_diffrn_reflns_laue_measured_fraction_full 0.998
_diffrn_reflns_laue_measured_fraction_max 0.992
_diffrn_reflns_limit_h_max 26
_diffrn_reflns_limit_h_min -26
_diffrn_reflns_limit_k_max 26
_diffrn_reflns_limit_k_min -22
_diffrn_reflns_limit_l_max 21
_diffrn_reflns_limit_l_min -21
_diffrn_reflns_number 40341
_diffrn_reflns_point_group_measured_fraction_full 0.998
_diffrn_reflns_point_group_measured_fraction_max 0.992
_diffrn_reflns_theta_full 67.679
_diffrn_reflns_theta_max 68.109
_diffrn_reflns_theta_min 3.361
_diffrn_source microsource
_exptl_absorpt_coefficient_mu 0.554
_exptl_absorpt_correction_T_max 0.7530
_exptl_absorpt_correction_T_min 0.7209
_exptl_absorpt_correction_type multi-scan
_exptl_absorpt_process_details
;
SADABS-2012/1 (Bruker,2012) was used for absorption correction. wR2(int) was 
0.0595 before and 0.0375 after correction. The Ratio of minimum to maximum 
transmission is 0.9574. The \l/2 correction factor is 0.0015.
;
_exptl_crystal_colour red
_exptl_crystal_colour_primary red
_exptl_crystal_density_diffrn 1.188
_exptl_crystal_description block
_exptl_crystal_F_000 2946
_exptl_crystal_size_max 0.129
_exptl_crystal_size_mid 0.098
_exptl_crystal_size_min 0.067
_refine_diff_density_max 0.239
_refine_diff_density_min -0.243
_refine_diff_density_rms 0.037
_refine_ls_extinction_method none
_refine_ls_goodness_of_fit_ref 1.021
_refine_ls_hydrogen_treatment mixed
_refine_ls_matrix_type full
_refine_ls_number_parameters 285
_refine_ls_number_reflns 3124
_refine_ls_number_restraints 0
_refine_ls_restrained_S_all 1.021
_refine_ls_R_factor_all 0.0374
_refine_ls_R_factor_gt 0.0357
_refine_ls_shift/su_max 0.001
_refine_ls_shift/su_mean 0.000
_refine_ls_structure_factor_coef Fsqd
_refine_ls_weighting_details 'w=1/[\s^2^(Fo^2^)+(0.0490P)^2^+8.9677P] where P=(Fo^2^+2Fc^2^)/3'
_refine_ls_weighting_scheme calc
_refine_ls_wR_factor_gt 0.0929
_refine_ls_wR_factor_ref 0.0946
_reflns_Friedel_coverage 0.000
_reflns_number_gt 2966
_reflns_number_total 3124
_reflns_threshold_expression 'I > 2\s(I)'
_cod_data_source_file ja5b05618_si_002.cif
_cod_data_source_block n3061
_cod_depositor_comments 'Adding full bibliography for 4124286--4124288.cif.'
_cod_original_cell_volume 7757.9(9)
_cod_database_code 4124287
_shelxl_version_number 2013-3
_shelx_space_group_comment
;
The symmetry employed for this shelxl refinement is uniquely defined
by the following loop, which should always be used as a source of
symmetry information in preference to the above space-group names.
They are only intended as comments.
;
_shelx_estimated_absorpt_t_max 0.964
_shelx_estimated_absorpt_t_min 0.932
_olex2_refinement_description
;
1. Fixed Uiso
 At 1.5 times of:
  All C(H,H,H) groups
2. Others
 Fixed Sof: N4(0.16667) C21(0.16667) C22(0.16667) H(0.16667) HA(0.16667)
 HB(0.16667)
3.a Me refined with riding coordinates:
 C22(H,HA,HB)
3.b Idealised Me refined as rotating group:
 C20(H20A,H20B,H20C)
;

loop_
_space_group_symop_operation_xyz
'x, y, z'
'-y, x-y, z'
'-x+y, -x, z'
'x+2/3, y+1/3, z+1/3'
'-y+2/3, x-y+1/3, z+1/3'
'-x+y+2/3, -x+1/3, z+1/3'
'x+1/3, y+2/3, z+2/3'
'-y+1/3, x-y+2/3, z+2/3'
'-x+y+1/3, -x+2/3, z+2/3'
'-x, -y, -z'
'y, -x+y, -z'
'x-y, x, -z'
'-x+2/3, -y+1/3, -z+1/3'
'y+2/3, -x+y+1/3, -z+1/3'
'x-y+2/3, x+1/3, -z+1/3'
'-x+1/3, -y+2/3, -z+2/3'
'y+1/3, -x+y+2/3, -z+2/3'
'x-y+1/3, x+2/3, -z+2/3'

loop_
_atom_site_label
_atom_site_type_symbol
_atom_site_fract_x
_atom_site_fract_y
_atom_site_fract_z
_atom_site_U_iso_or_equiv
_atom_site_adp_type
_atom_site_occupancy
_atom_site_site_symmetry_order
_atom_site_calc_flag
_atom_site_refinement_flags_posn
_atom_site_refinement_flags_adp
_atom_site_refinement_flags_occupancy
_atom_site_disorder_assembly
_atom_site_disorder_group
N1 N 0.80524(5) 0.85253(5) 0.08307(5) 0.0190(2) Uani 1 1 d . . . . .
N2 N 0.54701(5) 0.59980(5) 0.32090(5) 0.0230(2) Uani 1 1 d . . . . .
C1 C 0.85563(6) 0.92480(5) 0.06557(6) 0.0203(2) Uani 1 1 d . . . . .
H1A H 0.8446(6) 0.9348(6) 0.0146(7) 0.019(3) Uiso 1 1 d . . . . .
H1B H 0.9024(7) 0.9284(7) 0.0648(7) 0.023(3) Uiso 1 1 d . . . . .
C2 C 0.82143(6) 0.82079(5) 0.14042(6) 0.0195(2) Uani 1 1 d . . . . .
H2 H 0.8710(7) 0.8378(7) 0.1454(7) 0.022(3) Uiso 1 1 d . . . . .
C3 C 0.77331(6) 0.77145(6) 0.18400(6) 0.0197(2) Uani 1 1 d . . . . .
H3 H 0.7888(7) 0.7506(7) 0.2216(7) 0.023(3) Uiso 1 1 d . . . . .
C4 C 0.69986(5) 0.74754(5) 0.17648(6) 0.0187(2) Uani 1 1 d . . . . .
C5 C 0.68518(6) 0.78115(6) 0.11510(6) 0.0203(2) Uani 1 1 d . . . . .
H5 H 0.6372(7) 0.7678(7) 0.1035(8) 0.028(3) Uiso 1 1 d . . . . .
C6 C 0.73525(6) 0.83126(6) 0.07411(6) 0.0202(2) Uani 1 1 d . . . . .
H6 H 0.7252(7) 0.8553(7) 0.0348(7) 0.022(3) Uiso 1 1 d . . . . .
C7 C 0.65021(6) 0.69976(5) 0.22345(6) 0.0194(2) Uani 1 1 d . . . . .
C8 C 0.66602(6) 0.67351(6) 0.29063(6) 0.0219(2) Uani 1 1 d . . . . .
H8 H 0.7152(7) 0.6905(7) 0.3049(7) 0.027(3) Uiso 1 1 d . . . . .
C9 C 0.61653(6) 0.62767(6) 0.33623(6) 0.0231(2) Uani 1 1 d . . . . .
H9 H 0.6272(7) 0.6121(7) 0.3826(8) 0.025(3) Uiso 1 1 d . . . . .
C10 C 0.52901(6) 0.62473(6) 0.25900(6) 0.0229(2) Uani 1 1 d . . . . .
H10 H 0.4796(8) 0.6056(7) 0.2505(8) 0.029(3) Uiso 1 1 d . . . . .
C11 C 0.57639(6) 0.67147(6) 0.21234(6) 0.0218(2) Uani 1 1 d . . . . .
H11 H 0.5590(7) 0.6853(7) 0.1690(8) 0.025(3) Uiso 1 1 d . . . . .
C12 C 0.49568(6) 0.56109(6) 0.37868(7) 0.0255(3) Uani 1 1 d . . . . .
H12A H 0.4515(7) 0.5332(7) 0.3530(7) 0.027(3) Uiso 1 1 d . . . . .
H12B H 0.5094(7) 0.5294(7) 0.4043(8) 0.026(3) Uiso 1 1 d . . . . .
C13 C 0.48954(6) 0.60688(5) 0.43676(6) 0.0212(2) Uani 1 1 d . . . . .
C14 C 0.52366(6) 0.61887(6) 0.50477(6) 0.0232(2) Uani 1 1 d . . . . .
H14 H 0.5509(7) 0.5969(8) 0.5147(8) 0.031(4) Uiso 1 1 d . . . . .
C15 C 0.51839(6) 0.66096(6) 0.55825(6) 0.0219(2) Uani 1 1 d . . . . .
H15 H 0.5429(7) 0.6686(7) 0.6040(8) 0.030(3) Uiso 1 1 d . . . . .
C16 C 0.47911(5) 0.69226(5) 0.54468(6) 0.0188(2) Uani 1 1 d . . . . .
C17 C 0.44518(6) 0.68063(6) 0.47622(6) 0.0215(2) Uani 1 1 d . . . . .
H17 H 0.4160(7) 0.7020(7) 0.4656(7) 0.026(3) Uiso 1 1 d . . . . .
C18 C 0.45018(6) 0.63825(6) 0.42290(6) 0.0229(3) Uani 1 1 d . . . . .
H18 H 0.4248(7) 0.6294(7) 0.3763(8) 0.029(3) Uiso 1 1 d . . . . .
N3 N 0.47290(9) 0.81396(10) 0.28189(8) 0.0658(5) Uani 1 1 d . . . . .
C19 C 0.51918(8) 0.81020(8) 0.30098(8) 0.0414(3) Uani 1 1 d . . . . .
C20 C 0.57920(9) 0.80674(9) 0.32507(11) 0.0560(5) Uani 1 1 d . . . . .
H20A H 0.6041 0.8042 0.2812 0.134(11) Uiso 1 1 calc R . . . .
H20B H 0.5645 0.7656 0.3561 0.26(2) Uiso 1 1 calc R . . . .
H20C H 0.6097 0.8481 0.3542 0.142(12) Uiso 1 1 calc R . . . .
N4 N 0.3333 0.6667 0.3362(3) 0.0498(11) Uani 0.5 3 d S T P . .
C21 C 0.3333 0.6667 0.2719(3) 0.0475(12) Uani 0.5 3 d S T P . .
C22 C 0.3333 0.6667 0.1898(3) 0.077(2) Uani 0.5 3 d S T P . .
H H 0.3462 0.6333 0.1715 0.116 Uiso 0.1667 1 calc R U P A -1
HA H 0.3667 0.7129 0.1715 0.116 Uiso 0.1667 1 calc R U P A -1
HB H 0.2871 0.6538 0.1715 0.116 Uiso 0.1667 1 calc R U P A -1

loop_
_atom_site_aniso_label
_atom_site_aniso_U_11
_atom_site_aniso_U_22
_atom_site_aniso_U_33
_atom_site_aniso_U_23
_atom_site_aniso_U_13
_atom_site_aniso_U_12
N1 0.0193(5) 0.0180(5) 0.0181(4) 0.0007(3) 0.0003(3) 0.0081(4)
N2 0.0248(5) 0.0211(5) 0.0207(5) 0.0013(4) 0.0065(4) 0.0098(4)
C1 0.0209(6) 0.0189(5) 0.0189(5) 0.0015(4) 0.0037(4) 0.0083(4)
C2 0.0191(5) 0.0205(5) 0.0201(5) -0.0023(4) -0.0020(4) 0.0109(4)
C3 0.0211(5) 0.0202(5) 0.0197(5) 0.0003(4) -0.0020(4) 0.0118(5)
C4 0.0200(5) 0.0186(5) 0.0185(5) -0.0014(4) -0.0015(4) 0.0103(4)
C5 0.0185(5) 0.0215(5) 0.0209(5) -0.0007(4) -0.0028(4) 0.0101(4)
C6 0.0223(5) 0.0207(5) 0.0181(5) -0.0003(4) -0.0032(4) 0.0112(5)
C7 0.0213(5) 0.0187(5) 0.0194(5) -0.0019(4) -0.0003(4) 0.0109(4)
C8 0.0230(6) 0.0226(6) 0.0219(6) 0.0009(4) 0.0010(4) 0.0129(5)
C9 0.0286(6) 0.0235(6) 0.0202(5) 0.0012(4) 0.0027(4) 0.0153(5)
C10 0.0214(6) 0.0219(6) 0.0234(6) -0.0038(4) 0.0007(4) 0.0092(5)
C11 0.0215(6) 0.0217(5) 0.0209(5) -0.0010(4) -0.0007(4) 0.0099(5)
C12 0.0287(6) 0.0187(5) 0.0242(6) 0.0009(4) 0.0087(5) 0.0082(5)
C13 0.0205(5) 0.0160(5) 0.0220(6) 0.0020(4) 0.0070(4) 0.0054(4)
C14 0.0234(6) 0.0224(6) 0.0252(6) 0.0037(4) 0.0053(4) 0.0126(5)
C15 0.0221(6) 0.0234(6) 0.0190(5) 0.0020(4) 0.0013(4) 0.0104(5)
C16 0.0173(5) 0.0163(5) 0.0189(5) 0.0024(4) 0.0047(4) 0.0054(4)
C17 0.0199(5) 0.0198(5) 0.0236(6) 0.0007(4) 0.0007(4) 0.0090(4)
C18 0.0229(6) 0.0210(5) 0.0203(6) -0.0009(4) -0.0002(4) 0.0076(5)
N3 0.0708(10) 0.1117(14) 0.0449(8) 0.0150(8) 0.0153(7) 0.0681(11)
C19 0.0436(8) 0.0434(8) 0.0407(8) 0.0042(6) 0.0128(6) 0.0243(7)
C20 0.0421(9) 0.0487(9) 0.0812(12) -0.0262(9) -0.0101(8) 0.0258(8)
N4 0.0500(17) 0.0500(17) 0.049(3) 0.000 0.000 0.0250(8)
C21 0.0482(19) 0.0482(19) 0.046(3) 0.000 0.000 0.0241(10)
C22 0.092(3) 0.092(3) 0.048(4) 0.000 0.000 0.0460(15)

loop_
_atom_type_symbol
_atom_type_description
_atom_type_scat_dispersion_real
_atom_type_scat_dispersion_imag
_atom_type_scat_source
C C 0.0181 0.0091 'International Tables Vol C Tables 4.2.6.8 and 6.1.1.4'
H H 0.0000 0.0000 'International Tables Vol C Tables 4.2.6.8 and 6.1.1.4'
N N 0.0311 0.0180 'International Tables Vol C Tables 4.2.6.8 and 6.1.1.4'

loop_
_geom_angle_atom_site_label_1
_geom_angle_atom_site_label_2
_geom_angle_atom_site_label_3
_geom_angle
_geom_angle_site_symmetry_1
_geom_angle_site_symmetry_3
C2 N1 C1 117.72(9) . .
C2 N1 C6 116.25(9) . .
C6 N1 C1 117.51(9) . .
C9 N2 C10 117.66(9) . .
C9 N2 C12 119.92(10) . .
C10 N2 C12 120.18(10) . .
N1 C1 H1A 107.6(7) . .
N1 C1 H1B 106.5(7) . .
N1 C1 C16 112.26(8) . 16_665
H1A C1 H1B 109.3(10) . .
C16 C1 H1A 110.3(7) 16_665 .
C16 C1 H1B 110.7(7) 16_665 .
N1 C2 H2 113.6(7) . .
C3 C2 N1 122.77(10) . .
C3 C2 H2 123.6(7) . .
C2 C3 H3 117.7(8) . .
C2 C3 C4 122.82(10) . .
C4 C3 H3 119.5(8) . .
C3 C4 C5 112.54(9) . .
C7 C4 C3 123.51(10) . .
C7 C4 C5 123.93(10) . .
C4 C5 H5 119.7(8) . .
C6 C5 C4 122.32(10) . .
C6 C5 H5 117.9(8) . .
N1 C6 H6 114.9(8) . .
C5 C6 N1 123.16(10) . .
C5 C6 H6 121.9(8) . .
C4 C7 C8 123.55(10) . .
C4 C7 C11 123.57(10) . .
C11 C7 C8 112.86(10) . .
C7 C8 H8 120.0(8) . .
C9 C8 C7 122.36(10) . .
C9 C8 H8 117.6(8) . .
N2 C9 H9 115.4(8) . .
C8 C9 N2 122.30(10) . .
C8 C9 H9 122.3(8) . .
N2 C10 H10 116.1(8) . .
C11 C10 N2 122.32(11) . .
C11 C10 H10 121.5(8) . .
C7 C11 H11 120.7(8) . .
C10 C11 C7 122.33(11) . .
C10 C11 H11 116.9(8) . .
N2 C12 H12A 106.7(8) . .
N2 C12 H12B 108.2(8) . .
N2 C12 C13 113.27(9) . .
H12A C12 H12B 109.1(11) . .
C13 C12 H12A 110.5(8) . .
C13 C12 H12B 108.9(8) . .
C14 C13 C12 120.39(10) . .
C14 C13 C18 118.83(10) . .
C18 C13 C12 120.78(10) . .
C13 C14 H14 119.0(8) . .
C15 C14 C13 120.70(11) . .
C15 C14 H14 120.3(8) . .
C14 C15 H15 118.6(9) . .
C14 C15 C16 120.63(10) . .
C16 C15 H15 120.8(9) . .
C15 C16 C1 120.16(10) . 16_665
C15 C16 C17 118.74(10) . .
C17 C16 C1 120.95(10) . 16_665
C16 C17 H17 120.1(8) . .
C18 C17 C16 120.59(10) . .
C18 C17 H17 119.3(8) . .
C13 C18 H18 120.0(8) . .
C17 C18 C13 120.50(10) . .
C17 C18 H18 119.4(8) . .
N3 C19 C20 178.94(19) . .
C19 C20 H20A 109.5 . .
C19 C20 H20B 109.5 . .
C19 C20 H20C 109.5 . .
H20A C20 H20B 109.5 . .
H20A C20 H20C 109.5 . .
H20B C20 H20C 109.5 . .
N4 C21 C22 180.0 . .
C21 C22 H 109.5 . .
C21 C22 HA 109.5 . .
C21 C22 HB 109.5 . .
H C22 HA 109.5 . .
H C22 HB 109.5 . .
HA C22 HB 109.5 . .

loop_
_geom_bond_atom_site_label_1
_geom_bond_atom_site_label_2
_geom_bond_distance
_geom_bond_site_symmetry_2
N1 C1 1.4697(14) .
N1 C2 1.3952(14) .
N1 C6 1.3994(14) .
N2 C9 1.3831(15) .
N2 C10 1.3877(15) .
N2 C12 1.4643(14) .
C1 H1A 1.000(13) .
C1 H1B 1.009(14) .
C1 C16 1.5123(14) 16_665
C2 H2 0.979(14) .
C2 C3 1.3408(16) .
C3 H3 0.977(14) .
C3 C4 1.4575(15) .
C4 C5 1.4588(15) .
C4 C7 1.3770(15) .
C5 H5 0.981(14) .
C5 C6 1.3392(16) .
C6 H6 0.977(13) .
C7 C8 1.4574(15) .
C7 C11 1.4565(15) .
C8 H8 1.001(14) .
C8 C9 1.3447(16) .
C9 H9 0.974(14) .
C10 H10 0.977(15) .
C10 C11 1.3439(16) .
C11 H11 0.985(14) .
C12 H12A 0.979(14) .
C12 H12B 1.012(14) .
C12 C13 1.5132(15) .
C13 C14 1.3900(16) .
C13 C18 1.3953(16) .
C14 H14 0.971(15) .
C14 C15 1.3886(16) .
C15 H15 0.952(15) .
C15 C16 1.3915(16) .
C16 C1 1.5124(15) 16_665
C16 C17 1.3959(16) .
C17 H17 1.001(14) .
C17 C18 1.3887(16) .
C18 H18 0.972(15) .
N3 C19 1.132(2) .
C19 C20 1.449(2) .
C20 H20A 0.9800 .
C20 H20B 0.9800 .
C20 H20C 0.9800 .
N4 C21 1.150(7) .
C21 C22 1.471(8) .
C22 H 0.9800 .
C22 HA 0.9800 .
C22 HB 0.9800 .

loop_
_geom_torsion_atom_site_label_1
_geom_torsion_atom_site_label_2
_geom_torsion_atom_site_label_3
_geom_torsion_atom_site_label_4
_geom_torsion
_geom_torsion_site_symmetry_1
_geom_torsion_site_symmetry_4
N1 C2 C3 C4 -1.35(17) . .
N2 C10 C11 C7 -0.33(17) . .
N2 C12 C13 C14 -98.16(13) . .
N2 C12 C13 C18 81.27(13) . .
C1 N1 C2 C3 148.74(10) . .
C1 N1 C6 C5 -150.34(10) . .
C1 C16 C17 C18 176.07(10) 16_665 .
C2 N1 C1 C16 -76.70(12) . 16_665
C2 N1 C6 C5 -3.01(15) . .
C2 C3 C4 C5 2.28(15) . .
C2 C3 C4 C7 -176.21(10) . .
C3 C4 C5 C6 -3.73(15) . .
C3 C4 C7 C8 7.07(17) . .
C3 C4 C7 C11 -174.63(10) . .
C4 C5 C6 N1 4.36(17) . .
C4 C7 C8 C9 178.88(11) . .
C4 C7 C11 C10 179.83(11) . .
C5 C4 C7 C8 -171.24(10) . .
C5 C4 C7 C11 7.06(17) . .
C6 N1 C1 C16 70.14(12) . 16_665
C6 N1 C2 C3 1.49(15) . .
C7 C4 C5 C6 174.74(11) . .
C7 C8 C9 N2 2.95(17) . .
C8 C7 C11 C10 -1.70(15) . .
C9 N2 C10 C11 3.64(16) . .
C9 N2 C12 C13 77.21(13) . .
C10 N2 C9 C8 -4.95(16) . .
C10 N2 C12 C13 -85.36(13) . .
C11 C7 C8 C9 0.42(15) . .
C12 N2 C9 C8 -167.95(10) . .
C12 N2 C10 C11 166.59(10) . .
C12 C13 C14 C15 179.84(10) . .
C12 C13 C18 C17 -179.51(10) . .
C13 C14 C15 C16 -0.31(17) . .
C14 C13 C18 C17 -0.08(16) . .
C14 C15 C16 C1 -175.77(10) . 16_665
C14 C15 C16 C17 -0.12(16) . .
C15 C16 C17 C18 0.45(16) . .
C16 C17 C18 C13 -0.35(16) . .
C18 C13 C14 C15 0.41(16) . .
